data_9011308
loop_
_publ_author_name
'Bindi, L.'
'Evain, M.'
'Menchetti, S.'

_publ_section_title
;
 Temperature dependence of the silver distribution in the
 crystal structure of natural pearcite, (Ag,Cu)16(As,Sb)2S11
 Sample: T = 15 K
;
_journal_issue 2
_journal_name_full 'Acta Crystallographica, Section B'
_journal_page_first 212
_journal_page_last 219
_journal_paper_doi 10.1107/S010876810600108X
_journal_volume 62
_journal_year 2006
_chemical_compound_source 'Clara mine, Black Forest, Germany'
_chemical_formula_sum 'Ag12.226 As1.192 Cu3.772 S11 Sb0.808'
_chemical_name_mineral Pearceite
_space_group_IT_number 164
_symmetry_space_group_name_Hall '-P 3 2"'
_symmetry_space_group_name_H-M 'P -3 m 1'
_cell_angle_alpha 90
_cell_angle_beta 90
_cell_angle_gamma 120
_cell_length_a 7.3890
_cell_length_b 7.3890
_cell_length_c 11.816
_cell_formula_units_Z 1
_cell_volume 558.692
_database_code_amcsd 0009933
_diffrn_ambient_temperature 15
_exptl_crystal_density_diffrn 6.238
_cod_original_formula_sum '(As1.192 Sb.808) Ag12.226 Cu3.772 S11'
_cod_database_code 9011308

loop_
_space_group_symop_operation_xyz
x,y,z
-y,-x,z
y,-x+y,-z
-x,-x+y,-z
-x+y,-x,z
-x+y,y,z
-x,-y,-z
y,x,-z
-y,x-y,z
x,x-y,z
x-y,x,-z
x-y,-y,-z

loop_
_atom_site_aniso_label
_atom_site_aniso_U_11
_atom_site_aniso_U_22
_atom_site_aniso_U_33
_atom_site_aniso_U_12
_atom_site_aniso_U_13
_atom_site_aniso_U_23
As 0.01480 0.01480 0.01380 0.00740 0.00000 0.00000
Sb 0.01480 0.01480 0.01380 0.00740 0.00000 0.00000
Ag1 0.04180 0.02370 0.03100 0.02090 -0.02230 -0.01120
Cu1 0.04180 0.02370 0.03100 0.02090 -0.02230 -0.01120
Ag4 0.08400 0.08400 0.02000 0.02700 -0.01200 0.01200
Ag6 0.09500 0.02400 0.01920 0.02230 -0.02000 -0.00390
Cu2 0.02520 0.02520 0.00820 0.01260 0.00000 0.00000
S1 0.02510 0.02510 0.01230 0.01250 0.00000 0.00000
S2 0.01750 0.01990 0.02300 0.00870 0.00220 0.00110
S3 0.04090 0.04090 0.02540 0.02050 0.00000 0.00000
S4 0.01500 0.02900 0.01400 0.01400 0.00000 0.00000

loop_
_atom_site_label
_atom_site_fract_x
_atom_site_fract_y
_atom_site_fract_z
_atom_site_occupancy
_atom_site_U_iso_or_equiv
As 0.33333 0.66667 0.40976 0.59600 0.01440
Sb 0.33333 0.66667 0.40976 0.40400 0.01440
Ag1 0.29890 0.14946 0.38540 0.53800 0.03010
Cu1 0.29892 0.14946 0.38540 0.46200 0.03010
Ag2 0.36060 0.22150 0.12390 0.15200 0.01750
Ag3 0.33410 0.36750 0.11090 0.22500 0.03460
Ag4 0.44750 0.55250 0.11330 0.10570 0.06900
Ag5 0.35680 0.29540 0.12280 0.10200 0.01620
Ag6 0.25100 0.38210 0.12110 0.21800 0.05000
Cu2 0.00000 0.00000 0.00000 1.00000 0.01950
S1 0.00000 0.00000 0.18290 1.00000 0.02080
S2 0.01520 0.50762 0.31195 1.00000 0.02040
S3 0.66667 0.33333 0.02100 1.00000 0.03580
S4 0.08610 0.00000 0.50000 0.16667 0.01800

loop_
_cod_related_entry_id
_cod_related_entry_database
_cod_related_entry_code
1 AMCSD 0009933
